data_1553230
loop_
_publ_author_name
'Nack, W. A.'
'Wang, B.'
'Wu, X.'
'Jiao, R.'
'He, G.'
'Chen, G.'

_publ_section_title
;
 Palladium-catalyzed arylation of \b-methylene C(sp3)--H bonds at room
 temperature: desymmetrization of simple cycloalkyl carboxylic acids
;
_journal_issue 5
_journal_name_full 'Organic Chemistry Frontiers'
_journal_page_first 561
_journal_paper_doi 10.1039/C5QO00421G
_journal_volume 3
_journal_year 2016
_chemical_formula_moiety 'C20 H15 N3 O3'
_chemical_formula_sum 'C20 H15 N3 O3'
_chemical_formula_weight 345.35
_chemical_name_systematic Wun1m
_space_group_crystal_system monoclinic
_space_group_IT_number 15
_space_group_name_Hall '-I 2ya'
_space_group_name_H-M_alt 'I 1 2/a 1'
_atom_sites_solution_hydrogens geom
_atom_sites_solution_primary direct
_atom_sites_solution_secondary difmap
_audit_creation_date 2016-01-15
_audit_creation_method
;
Olex2 1.2
(compiled 2015.09.30 svn.r3233 for OlexSys, GUI svn.r5103)
;
_audit_update_record
;
2016-02-01 deposited with the CCDC.
2016-03-07 downloaded from the CCDC.
;
_cell_angle_alpha 90.00
_cell_angle_beta 90.915(2)
_cell_angle_gamma 90.00
_cell_formula_units_Z 8
_cell_length_a 13.6461(19)
_cell_length_b 10.7230(15)
_cell_length_c 22.268(4)
_cell_measurement_reflns_used 3041
_cell_measurement_temperature 298(2)
_cell_measurement_theta_max 25.023
_cell_measurement_theta_min 2.416
_cell_volume 3258.0(9)
_computing_data_collection 'SMART v5.625 (Bruker, 2001)'
_computing_molecular_graphics 'Olex2 (Dolomanov et al., 2009)'
_computing_publication_material 'Olex2 (Dolomanov et al., 2009)'
_computing_structure_refinement 'XL (Sheldrick, 2008)'
_computing_structure_solution 'olex2.solve (Bourhis et al., 2015)'
_diffrn_ambient_temperature 298(2)
_diffrn_measured_fraction_theta_full 1.000
_diffrn_measured_fraction_theta_max 0.997
_diffrn_measurement_device_type 'CCD area detector'
_diffrn_measurement_method 'phi and omega scans'
_diffrn_radiation_monochromator Parallel,graphite
_diffrn_radiation_type MoK\a
_diffrn_radiation_wavelength 0.71073
_diffrn_reflns_av_R_equivalents 0.0311
_diffrn_reflns_av_unetI/netI 0.0367
_diffrn_reflns_limit_h_max 18
_diffrn_reflns_limit_h_min -13
_diffrn_reflns_limit_k_max 13
_diffrn_reflns_limit_k_min -14
_diffrn_reflns_limit_l_max 29
_diffrn_reflns_limit_l_min -29
_diffrn_reflns_number 12321
_diffrn_reflns_theta_full 26.00
_diffrn_reflns_theta_max 28.31
_diffrn_reflns_theta_min 1.83
_diffrn_source 'fine-focus sealed tube'
_diffrn_source_current 32.0
_diffrn_source_power 1.6
_diffrn_source_voltage 50.0
_exptl_absorpt_coefficient_mu 0.097
_exptl_absorpt_correction_T_max 0.987
_exptl_absorpt_correction_T_min 0.678210
_exptl_absorpt_correction_type multi-scan
_exptl_absorpt_process_details
;
? was used for absorption correction.
R(int) was 0.0374 before and 0.0234 after correction.
The Ratio of minimum to maximum transmission is 0.6782.
The \l/2 correction factor is 0.0015.
;
_exptl_crystal_colour yellow
_exptl_crystal_density_diffrn 1.408
_exptl_crystal_density_method 'not measured'
_exptl_crystal_description block
_exptl_crystal_F_000 1440
_exptl_crystal_size_max 0.2
_exptl_crystal_size_mid 0.16
_exptl_crystal_size_min 0.14
_refine_diff_density_max 0.487
_refine_diff_density_min -0.422
_refine_diff_density_rms 0.086
_refine_ls_extinction_method none
_refine_ls_goodness_of_fit_ref 2.199
_refine_ls_hydrogen_treatment constr
_refine_ls_matrix_type full
_refine_ls_number_parameters 235
_refine_ls_number_reflns 4046
_refine_ls_number_restraints 0
_refine_ls_restrained_S_all 2.199
_refine_ls_R_factor_all 0.1590
_refine_ls_R_factor_gt 0.1530
_refine_ls_shift/su_max 0.000
_refine_ls_shift/su_mean 0.000
_refine_ls_structure_factor_coef Fsqd
_refine_ls_weighting_details 'calc w=1/[\s^2^(Fo^2^)+(0.1000P)^2^+0.0000P] where P=(Fo^2^+2Fc^2^)/3'
_refine_ls_weighting_scheme calc
_refine_ls_wR_factor_gt 0.3373
_refine_ls_wR_factor_ref 0.3402
_reflns_number_gt 3836
_reflns_number_total 4046
_reflns_threshold_expression >2sigma(I)
_cod_data_source_file c5qo00421g2.cif
_cod_data_source_block wun1m
_cod_database_code 1553230
_olex2_refinement_description
;
1. Fixed Uiso
 At 1.2 times of:
  All C(H) groups, All C(H,H) groups
2.a Ternary CH refined with riding coordinates:
 C14(H14), C12(H12), C11(H11)
2.b Secondary CH2 refined with riding coordinates:
 C13(H13A,H13B)
2.c Aromatic/amide H refined with riding coordinates:
 C20(H20), C2(H2), C4(H4), C9(H9), C8(H8), C7(H7), C18(H18), C3(H3), C17(H17),
 C16(H16)
;
_olex2_submission_special_instructions 'No special instructions were received'

loop_
_space_group_symop_id
_space_group_symop_operation_xyz
1 'x, y, z'
2 '-x+1/2, y, -z'
3 'x+1/2, y+1/2, z+1/2'
4 '-x+1, y+1/2, -z+1/2'
5 '-x, -y, -z'
6 'x-1/2, -y, z'
7 '-x+1/2, -y+1/2, -z+1/2'
8 'x, -y+1/2, z+1/2'

loop_
_atom_site_label
_atom_site_type_symbol
_atom_site_fract_x
_atom_site_fract_y
_atom_site_fract_z
_atom_site_U_iso_or_equiv
_atom_site_adp_type
_atom_site_occupancy
_atom_site_calc_flag
_atom_site_refinement_flags_posn
O1 O 0.5989(2) 0.6066(3) 0.48435(11) 0.0368(7) Uani 1 d .
N2 N 0.5898(2) 0.6911(3) 0.38643(12) 0.0256(7) Uani 1 d .
C6 C 0.6881(3) 0.8256(3) 0.32167(14) 0.0236(8) Uani 1 d .
O2 O 0.3951(4) 0.5991(4) 0.63971(16) 0.0771(14) Uani 1 d .
C15 C 0.3822(3) 0.7843(4) 0.47869(18) 0.0345(9) Uani 1 d .
N1 N 0.6078(2) 0.8446(3) 0.28673(13) 0.0334(8) Uani 1 d .
C14 C 0.3829(3) 0.7184(4) 0.41939(16) 0.0330(9) Uani 1 d .
H14 H 0.3164 0.6888 0.4100 0.040 Uiso 1 calc R
N3 N 0.3861(3) 0.7106(4) 0.64228(16) 0.0475(10) Uani 1 d .
C20 C 0.3860(3) 0.7184(4) 0.53238(17) 0.0323(9) Uani 1 d .
H20 H 0.3914 0.6319 0.5322 0.039 Uiso 1 calc R
C12 C 0.4958(3) 0.6770(3) 0.35371(16) 0.0290(8) Uani 1 d .
H12 H 0.4949 0.6333 0.3150 0.035 Uiso 1 calc R
C2 C 0.7606(3) 0.7237(4) 0.40918(15) 0.0327(9) Uani 1 d .
H2 H 0.7552 0.6723 0.4426 0.039 Uiso 1 calc R
C11 C 0.4567(3) 0.6080(3) 0.41024(15) 0.0298(9) Uani 1 d .
H11 H 0.4318 0.5226 0.4063 0.036 Uiso 1 calc R
C19 C 0.3817(3) 0.7824(4) 0.58580(18) 0.0363(9) Uani 1 d .
C4 C 0.8611(3) 0.8532(4) 0.34729(18) 0.0371(9) Uani 1 d .
H4 H 0.9219 0.8878 0.3392 0.044 Uiso 1 calc R
C1 C 0.6800(3) 0.7457(3) 0.37315(14) 0.0233(7) Uani 1 d .
C5 C 0.7812(3) 0.8784(3) 0.30937(16) 0.0309(9) Uani 1 d .
C9 C 0.7852(4) 0.9564(4) 0.25821(19) 0.0428(11) Uani 1 d .
H9 H 0.8440 0.9945 0.2482 0.051 Uiso 1 calc R
C10 C 0.5574(3) 0.6299(3) 0.43732(15) 0.0244(8) Uani 1 d .
C8 C 0.7045(4) 0.9758(4) 0.22397(19) 0.0474(12) Uani 1 d .
H8 H 0.7068 1.0273 0.1904 0.057 Uiso 1 calc R
C13 C 0.4238(3) 0.7845(4) 0.36329(18) 0.0413(10) Uani 1 d .
H13A H 0.3760 0.7938 0.3309 0.050 Uiso 1 calc R
H13B H 0.4556 0.8634 0.3722 0.050 Uiso 1 calc R
C7 C 0.6175(4) 0.9174(4) 0.23973(17) 0.0420(11) Uani 1 d .
H7 H 0.5626 0.9307 0.2153 0.050 Uiso 1 calc R
C18 C 0.3763(4) 0.9103(4) 0.5896(2) 0.0491(12) Uani 1 d .
H18 H 0.3748 0.9510 0.6265 0.059 Uiso 1 calc R
C3 C 0.8503(3) 0.7781(4) 0.39597(18) 0.0393(10) Uani 1 d .
H3 H 0.9042 0.7627 0.4210 0.047 Uiso 1 calc R
C17 C 0.3732(4) 0.9751(4) 0.5361(3) 0.0635(16) Uani 1 d .
H17 H 0.3690 1.0616 0.5368 0.076 Uiso 1 calc R
C16 C 0.3762(4) 0.9140(4) 0.4816(2) 0.0488(12) Uani 1 d .
H16 H 0.3743 0.9601 0.4462 0.059 Uiso 1 calc R
O3 O 0.3811(4) 0.7663(4) 0.68911(16) 0.1014(17) Uani 1 d .

loop_
_atom_site_aniso_label
_atom_site_aniso_U_11
_atom_site_aniso_U_22
_atom_site_aniso_U_33
_atom_site_aniso_U_23
_atom_site_aniso_U_13
_atom_site_aniso_U_12
O1 0.0388(17) 0.0458(16) 0.0258(13) 0.0068(11) -0.0025(12) -0.0016(13)
N2 0.0257(16) 0.0287(15) 0.0224(14) 0.0024(11) -0.0049(12) -0.0010(12)
C6 0.031(2) 0.0190(15) 0.0212(15) -0.0063(12) 0.0027(14) 0.0020(14)
O2 0.129(4) 0.055(2) 0.048(2) 0.0054(17) 0.019(2) 0.010(2)
C15 0.0208(19) 0.040(2) 0.043(2) -0.0058(17) 0.0019(16) 0.0001(16)
N1 0.0357(19) 0.0386(18) 0.0257(15) 0.0035(13) -0.0069(14) 0.0014(15)
C14 0.0210(19) 0.046(2) 0.0314(19) -0.0016(16) -0.0062(15) 0.0005(17)
N3 0.045(2) 0.059(2) 0.039(2) -0.0088(17) 0.0107(17) 0.0079(19)
C20 0.027(2) 0.0292(19) 0.041(2) -0.0026(15) 0.0069(16) -0.0001(15)
C12 0.0248(19) 0.0354(19) 0.0264(17) -0.0036(14) -0.0052(15) -0.0067(15)
C2 0.035(2) 0.043(2) 0.0202(16) 0.0072(15) -0.0015(15) 0.0030(18)
C11 0.030(2) 0.0337(19) 0.0255(17) -0.0054(14) -0.0025(15) -0.0100(16)
C19 0.024(2) 0.042(2) 0.044(2) -0.0069(17) 0.0077(17) 0.0014(17)
C4 0.023(2) 0.046(2) 0.043(2) -0.0031(18) 0.0046(17) -0.0075(17)
C1 0.0293(19) 0.0221(16) 0.0185(15) -0.0032(12) -0.0012(13) 0.0023(14)
C5 0.040(2) 0.0220(17) 0.0304(18) -0.0049(14) 0.0065(17) 0.0010(16)
C9 0.048(3) 0.037(2) 0.043(2) 0.0065(18) 0.015(2) -0.004(2)
C10 0.034(2) 0.0171(15) 0.0220(16) -0.0041(12) 0.0019(14) 0.0041(14)
C8 0.069(3) 0.038(2) 0.035(2) 0.0152(18) 0.009(2) 0.009(2)
C13 0.033(2) 0.053(3) 0.037(2) 0.0076(18) -0.0020(18) 0.006(2)
C7 0.053(3) 0.042(2) 0.031(2) 0.0067(17) -0.0073(19) 0.006(2)
C18 0.052(3) 0.041(2) 0.054(3) -0.019(2) 0.006(2) 0.002(2)
C3 0.026(2) 0.056(3) 0.035(2) -0.0022(18) -0.0089(17) -0.0014(19)
C17 0.075(4) 0.029(2) 0.087(4) -0.013(2) 0.016(3) 0.007(2)
C16 0.052(3) 0.036(2) 0.059(3) 0.002(2) 0.009(2) 0.009(2)
O3 0.173(5) 0.093(3) 0.038(2) -0.020(2) 0.016(2) 0.013(3)

loop_
_atom_type_symbol
_atom_type_description
_atom_type_scat_dispersion_real
_atom_type_scat_dispersion_imag
_atom_type_scat_source
C C 0.0033 0.0016 'International Tables Vol C Tables 4.2.6.8 and 6.1.1.4'
H H 0.0000 0.0000 'International Tables Vol C Tables 4.2.6.8 and 6.1.1.4'
N N 0.0061 0.0033 'International Tables Vol C Tables 4.2.6.8 and 6.1.1.4'
O O 0.0106 0.0060 'International Tables Vol C Tables 4.2.6.8 and 6.1.1.4'

loop_
_geom_angle_atom_site_label_1
_geom_angle_atom_site_label_2
_geom_angle_atom_site_label_3
_geom_angle
C1 N2 C12 134.5(3)
C10 N2 C12 94.0(3)
C10 N2 C1 131.5(3)
N1 C6 C1 118.6(3)
N1 C6 C5 123.3(3)
C5 C6 C1 118.2(3)
C20 C15 C14 121.2(4)
C20 C15 C16 117.9(4)
C16 C15 C14 120.8(4)
C7 N1 C6 117.2(4)
C15 C14 H14 108.8
C15 C14 C11 118.9(3)
C15 C14 C13 120.2(4)
C11 C14 H14 108.8
C13 C14 H14 108.8
C13 C14 C11 90.0(3)
O2 N3 C19 118.7(4)
O2 N3 O3 122.8(4)
O3 N3 C19 118.5(4)
C15 C20 H20 120.3
C19 C20 C15 119.3(4)
C19 C20 H20 120.3
N2 C12 H12 118.9
N2 C12 C11 87.5(3)
N2 C12 C13 114.1(3)
C11 C12 H12 118.9
C13 C12 H12 118.9
C13 C12 C11 90.9(3)
C1 C2 H2 119.9
C1 C2 C3 120.3(3)
C3 C2 H2 119.9
C14 C11 H11 119.6
C12 C11 C14 88.6(3)
C12 C11 H11 119.6
C10 C11 C14 114.3(3)
C10 C11 C12 85.8(3)
C10 C11 H11 119.6
C20 C19 N3 118.4(4)
C20 C19 C18 123.6(4)
C18 C19 N3 117.9(4)
C5 C4 H4 119.9
C3 C4 H4 119.9
C3 C4 C5 120.3(4)
N2 C1 C6 119.8(3)
C2 C1 N2 120.3(3)
C2 C1 C6 119.9(3)
C4 C5 C6 119.9(3)
C4 C5 C9 124.2(4)
C9 C5 C6 116.0(4)
C5 C9 H9 119.8
C8 C9 C5 120.3(4)
C8 C9 H9 119.8
O1 C10 N2 130.9(4)
O1 C10 C11 136.4(3)
N2 C10 C11 92.7(3)
C9 C8 H8 120.6
C9 C8 C7 118.8(4)
C7 C8 H8 120.6
C14 C13 H13A 113.6
C14 C13 H13B 113.6
C12 C13 C14 90.5(3)
C12 C13 H13A 113.6
C12 C13 H13B 113.6
H13A C13 H13B 110.8
N1 C7 C8 124.5(4)
N1 C7 H7 117.8
C8 C7 H7 117.8
C19 C18 H18 121.6
C19 C18 C17 116.7(4)
C17 C18 H18 121.6
C2 C3 H3 119.3
C4 C3 C2 121.5(4)
C4 C3 H3 119.3
C18 C17 H17 119.3
C18 C17 C16 121.3(4)
C16 C17 H17 119.3
C15 C16 H16 119.5
C17 C16 C15 121.1(4)
C17 C16 H16 119.5

loop_
_geom_bond_atom_site_label_1
_geom_bond_atom_site_label_2
_geom_bond_distance
O1 C10 1.209(4)
N2 C12 1.473(4)
N2 C1 1.399(5)
N2 C10 1.388(4)
C6 N1 1.350(5)
C6 C1 1.437(4)
C6 C5 1.421(6)
O2 N3 1.203(5)
C15 C14 1.498(5)
C15 C20 1.389(5)
C15 C16 1.395(6)
N1 C7 1.314(5)
C14 H14 0.9800
C14 C11 1.570(6)
C14 C13 1.548(5)
N3 C19 1.475(6)
N3 O3 1.205(5)
C20 H20 0.9300
C20 C19 1.375(5)
C12 H12 0.9800
C12 C11 1.561(5)
C12 C13 1.532(6)
C2 H2 0.9300
C2 C1 1.371(5)
C2 C3 1.392(6)
C11 H11 0.9800
C11 C10 1.510(5)
C19 C18 1.376(6)
C4 H4 0.9300
C4 C5 1.395(6)
C4 C3 1.360(6)
C5 C9 1.415(5)
C9 H9 0.9300
C9 C8 1.346(6)
C8 H8 0.9300
C8 C7 1.392(7)
C13 H13A 0.9700
C13 H13B 0.9700
C7 H7 0.9300
C18 H18 0.9300
C18 C17 1.380(7)
C3 H3 0.9300
C17 H17 0.9300
C17 C16 1.380(7)
C16 H16 0.9300

loop_
_geom_torsion_atom_site_label_1
_geom_torsion_atom_site_label_2
_geom_torsion_atom_site_label_3
_geom_torsion_atom_site_label_4
_geom_torsion
N2 C12 C11 C14 114.4(3)
N2 C12 C11 C10 -0.1(2)
N2 C12 C13 C14 -88.0(3)
C6 N1 C7 C8 -0.3(6)
C6 C5 C9 C8 -0.8(6)
O2 N3 C19 C20 1.4(6)
O2 N3 C19 C18 -176.9(5)
C15 C14 C11 C12 -125.3(4)
C15 C14 C11 C10 -40.5(5)
C15 C14 C13 C12 124.3(4)
C15 C20 C19 N3 -179.9(3)
C15 C20 C19 C18 -1.8(6)
N1 C6 C1 N2 -0.8(4)
N1 C6 C1 C2 179.5(3)
N1 C6 C5 C4 -179.3(3)
N1 C6 C5 C9 1.4(5)
C14 C15 C20 C19 -177.7(4)
C14 C15 C16 C17 178.4(4)
C14 C11 C10 O1 93.5(5)
C14 C11 C10 N2 -86.4(3)
N3 C19 C18 C17 179.4(4)
C20 C15 C14 C11 -44.1(5)
C20 C15 C14 C13 -152.8(4)
C20 C15 C16 C17 -0.7(7)
C20 C19 C18 C17 1.3(7)
C12 N2 C1 C6 12.5(5)
C12 N2 C1 C2 -167.8(4)
C12 N2 C10 O1 179.9(4)
C12 N2 C10 C11 -0.2(3)
C12 C11 C10 O1 -180.0(4)
C12 C11 C10 N2 0.1(3)
C11 C14 C13 C12 0.3(3)
C11 C12 C13 C14 -0.3(3)
C19 C18 C17 C16 -0.5(8)
C4 C5 C9 C8 180.0(4)
C1 N2 C12 C11 -179.6(4)
C1 N2 C12 C13 -89.7(5)
C1 N2 C10 O1 -0.3(6)
C1 N2 C10 C11 179.6(3)
C1 C6 N1 C7 -179.5(3)
C1 C6 C5 C4 -0.7(5)
C1 C6 C5 C9 -180.0(3)
C1 C2 C3 C4 -0.4(6)
C5 C6 N1 C7 -0.9(5)
C5 C6 C1 N2 -179.5(3)
C5 C6 C1 C2 0.8(5)
C5 C4 C3 C2 0.5(6)
C5 C9 C8 C7 -0.3(6)
C9 C8 C7 N1 0.9(7)
C10 N2 C12 C11 0.2(3)
C10 N2 C12 C13 90.0(3)
C10 N2 C1 C6 -167.2(3)
C10 N2 C1 C2 12.5(5)
C13 C14 C11 C12 -0.3(3)
C13 C14 C11 C10 84.5(3)
C13 C12 C11 C14 0.3(3)
C13 C12 C11 C10 -114.2(3)
C18 C17 C16 C15 0.3(8)
C3 C2 C1 N2 -180.0(3)
C3 C2 C1 C6 -0.3(5)
C3 C4 C5 C6 0.0(6)
C3 C4 C5 C9 179.2(4)
C16 C15 C14 C11 136.8(4)
C16 C15 C14 C13 28.1(6)
C16 C15 C20 C19 1.4(6)
O3 N3 C19 C20 -179.1(5)
O3 N3 C19 C18 2.7(7)
